data_4084580
loop_
_publ_author_name
'Oliva-Madrid, Mar\'ia-Jos\'e'
'Garc\'ia-L\'opez, Jos\'e-Antonio'
'Saura-Llamas, Isabel'
'Bautista, Delia'
'Vicente, Jos\'e'

_publ_section_title
;
 Insertion Reactions on Carbopalladated Benzyne: From Eight- to Nine- and
 Ten-Membered Palladacycles. Applications to the Synthesis of
 N-Heterocycles
;
_journal_issue 22
_journal_name_full Organometallics
_journal_page_first 6420
_journal_paper_doi 10.1021/om500772p
_journal_volume 33
_journal_year 2014
_chemical_formula_sum 'C17 H17 N O3'
_chemical_formula_weight 283.32
_chemical_name_systematic
; 
 ? 
;
_space_group_IT_number 14
_symmetry_cell_setting monoclinic
_symmetry_space_group_name_Hall '-P 2ybc'
_symmetry_space_group_name_H-M 'P 1 21/c 1'
_atom_sites_solution_hydrogens geom
_atom_sites_solution_primary direct
_atom_sites_solution_secondary difmap
_audit_creation_method SHELXL-97
_cell_angle_alpha 90.00
_cell_angle_beta 106.665(11)
_cell_angle_gamma 90.00
_cell_formula_units_Z 4
_cell_length_a 14.838(9)
_cell_length_b 6.389(4)
_cell_length_c 20.408(13)
_cell_measurement_reflns_used 4793
_cell_measurement_temperature 223(2)
_cell_measurement_theta_max 25.18
_cell_measurement_theta_min 2.85
_cell_volume 1853(2)
_computing_cell_refinement 'Bruker SAINT'
_computing_data_collection 'Bruker SMART'
_computing_data_reduction 'Bruker SAINT'
_computing_molecular_graphics 'Bruker SHELXTL'
_computing_structure_refinement 'SHELXL-97 (Sheldrick, 1997)'
_computing_structure_solution 'SHELXS-97 (Sheldrick, 1990)'
_diffrn_ambient_temperature 223(2)
_diffrn_detector_area_resol_mean 8.26
_diffrn_measured_fraction_theta_full 0.999
_diffrn_measured_fraction_theta_max 0.949
_diffrn_measurement_device_type 'Bruker SMART APEX CCD'
_diffrn_measurement_method \w-scan
_diffrn_radiation_monochromator graphite
_diffrn_radiation_source 'fine-focus sealed tube'
_diffrn_radiation_type MoK\a
_diffrn_radiation_wavelength 0.71073
_diffrn_reflns_av_R_equivalents 0.0400
_diffrn_reflns_av_sigmaI/netI 0.0415
_diffrn_reflns_limit_h_max 19
_diffrn_reflns_limit_h_min -19
_diffrn_reflns_limit_k_max 8
_diffrn_reflns_limit_k_min -8
_diffrn_reflns_limit_l_max 26
_diffrn_reflns_limit_l_min -27
_diffrn_reflns_number 21913
_diffrn_reflns_theta_full 26.00
_diffrn_reflns_theta_max 28.68
_diffrn_reflns_theta_min 2.08
_exptl_absorpt_coefficient_mu 0.070
_exptl_absorpt_correction_T_max 0.9917
_exptl_absorpt_correction_T_min 0.8326
_exptl_absorpt_correction_type multi-scan
_exptl_absorpt_process_details SADABS
_exptl_crystal_colour colourless
_exptl_crystal_density_diffrn 1.015
_exptl_crystal_density_method 'not measured'
_exptl_crystal_description block
_exptl_crystal_F_000 600
_exptl_crystal_size_max 0.19
_exptl_crystal_size_mid 0.15
_exptl_crystal_size_min 0.12
_platon_squeeze_details
;
;
_refine_diff_density_max 0.299
_refine_diff_density_min -0.262
_refine_diff_density_rms 0.070
_refine_ls_extinction_method none
_refine_ls_goodness_of_fit_ref 1.078
_refine_ls_hydrogen_treatment 'NH free, rigid methyls, other riding'
_refine_ls_matrix_type full
_refine_ls_number_parameters 196
_refine_ls_number_reflns 4535
_refine_ls_number_restraints 0
_refine_ls_restrained_S_all 1.078
_refine_ls_R_factor_all 0.0852
_refine_ls_R_factor_gt 0.0665
_refine_ls_shift/su_max 0.000
_refine_ls_shift/su_mean 0.000
_refine_ls_structure_factor_coef Fsqd
_refine_ls_weighting_details 'calc w=1/[\s^2^(Fo^2^)+(0.1053P)^2^+0.4222P] where P=(Fo^2^+2Fc^2^)/3'
_refine_ls_weighting_scheme calc
_refine_ls_wR_factor_gt 0.1827
_refine_ls_wR_factor_ref 0.1928
_reflns_number_gt 3370
_reflns_number_total 4535
_reflns_threshold_expression >2sigma(I)
_cod_data_source_file om500772p_si_002.cif
_cod_data_source_block jof251_squeezed
_cod_depositor_comments 'Adding full bibliography for 4084578--4084580.cif.'
_cod_original_sg_symbol_H-M 'P 2(1)/c'
_cod_database_code 4084580

loop_
_symmetry_equiv_pos_as_xyz
'x, y, z'
'-x, y+1/2, -z+1/2'
'-x, -y, -z'
'x, -y-1/2, z-1/2'

loop_
_atom_site_label
_atom_site_type_symbol
_atom_site_fract_x
_atom_site_fract_y
_atom_site_fract_z
_atom_site_U_iso_or_equiv
_atom_site_adp_type
_atom_site_occupancy
_atom_site_symmetry_multiplicity
_atom_site_calc_flag
_atom_site_refinement_flags
C1 C 0.29361(14) 0.7516(3) -0.07161(10) 0.0314(4) Uani 1 1 d .
H1 H 0.2674 0.8780 -0.0920 0.038 Uiso 1 1 calc R
C2 C 0.33854(13) 0.6239(3) -0.10643(9) 0.0302(4) Uani 1 1 d .
O2 O 0.34846(11) 0.6655(2) -0.16949(7) 0.0403(4) Uani 1 1 d .
C3 C 0.37937(12) 0.4354(3) -0.07622(9) 0.0283(4) Uani 1 1 d .
O3 O 0.42271(10) 0.3192(2) -0.11448(7) 0.0369(3) Uani 1 1 d .
C4 C 0.36990(13) 0.3800(3) -0.01345(9) 0.0293(4) Uani 1 1 d .
H4 H 0.3960 0.2529 0.0064 0.035 Uiso 1 1 calc R
C5 C 0.32214(12) 0.5080(3) 0.02206(9) 0.0268(4) Uani 1 1 d .
C6 C 0.28537(13) 0.6995(3) -0.00626(9) 0.0288(4) Uani 1 1 d .
C7 C 0.13774(12) 0.4222(3) 0.05134(9) 0.0264(4) Uani 1 1 d .
N1 N 0.11707(12) 0.6239(2) 0.03765(9) 0.0315(4) Uani 1 1 d .
H01 H 0.061(2) 0.654(4) 0.0099(13) 0.044(6) Uiso 1 1 d .
O1 O 0.08166(10) 0.2794(2) 0.02611(7) 0.0355(3) Uani 1 1 d .
C8 C 0.24417(16) 0.8664(3) 0.02899(12) 0.0377(5) Uani 1 1 d .
H8A H 0.2099 0.9657 -0.0059 0.045 Uiso 1 1 calc R
H8B H 0.2964 0.9431 0.0600 0.045 Uiso 1 1 calc R
C9 C 0.17833(14) 0.7959(3) 0.06968(10) 0.0319(4) Uani 1 1 d .
H9A H 0.2159 0.7523 0.1154 0.038 Uiso 1 1 calc R
H9B H 0.1394 0.9149 0.0752 0.038 Uiso 1 1 calc R
C10 C 0.23080(13) 0.3718(3) 0.10109(9) 0.0261(4) Uani 1 1 d .
C12 C 0.2950(2) 0.8330(4) -0.20702(12) 0.0532(6) Uani 1 1 d .
H12A H 0.2289 0.8113 -0.2111 0.080 Uiso 1 1 calc R
H12B H 0.3039 0.8385 -0.2523 0.080 Uiso 1 1 calc R
H12C H 0.3157 0.9638 -0.1833 0.080 Uiso 1 1 calc R
C13 C 0.47852(15) 0.1472(3) -0.08163(12) 0.0406(5) Uani 1 1 d .
H13A H 0.5238 0.1951 -0.0399 0.061 Uiso 1 1 calc R
H13B H 0.5116 0.0879 -0.1120 0.061 Uiso 1 1 calc R
H13C H 0.4383 0.0415 -0.0706 0.061 Uiso 1 1 calc R
C14 C 0.39973(14) 0.3639(3) 0.13795(10) 0.0349(4) Uani 1 1 d .
H14 H 0.4580 0.3969 0.1309 0.042 Uiso 1 1 calc R
C15 C 0.31710(13) 0.4218(3) 0.08915(9) 0.0277(4) Uani 1 1 d .
C16 C 0.23050(16) 0.2637(3) 0.16058(10) 0.0329(4) Uani 1 1 d .
H16 H 0.1728 0.2297 0.1684 0.040 Uiso 1 1 calc R
C17 C 0.31334(17) 0.2063(3) 0.20788(10) 0.0391(5) Uani 1 1 d .
H17 H 0.3121 0.1321 0.2474 0.047 Uiso 1 1 calc R
C18 C 0.39762(17) 0.2580(3) 0.19708(11) 0.0405(5) Uani 1 1 d .
H18 H 0.4543 0.2217 0.2298 0.049 Uiso 1 1 calc R

loop_
_atom_site_aniso_label
_atom_site_aniso_U_11
_atom_site_aniso_U_22
_atom_site_aniso_U_33
_atom_site_aniso_U_23
_atom_site_aniso_U_13
_atom_site_aniso_U_12
C1 0.0342(10) 0.0248(8) 0.0335(9) 0.0048(7) 0.0070(8) -0.0022(7)
C2 0.0321(9) 0.0277(9) 0.0291(9) 0.0021(7) 0.0058(7) -0.0029(7)
O2 0.0532(9) 0.0382(8) 0.0303(7) 0.0081(6) 0.0134(6) 0.0051(7)
C3 0.0235(8) 0.0289(8) 0.0323(9) -0.0020(7) 0.0076(7) -0.0016(7)
O3 0.0443(8) 0.0354(7) 0.0338(7) 0.0029(6) 0.0158(6) 0.0086(6)
C4 0.0278(9) 0.0260(8) 0.0330(9) 0.0035(7) 0.0070(7) 0.0009(7)
C5 0.0233(8) 0.0268(8) 0.0299(9) 0.0023(7) 0.0068(7) -0.0024(6)
C6 0.0263(9) 0.0257(8) 0.0350(9) 0.0002(7) 0.0096(7) -0.0011(7)
C7 0.0284(9) 0.0242(8) 0.0277(8) -0.0009(6) 0.0098(7) -0.0010(7)
N1 0.0273(8) 0.0247(7) 0.0413(9) 0.0005(6) 0.0078(7) 0.0018(6)
O1 0.0310(7) 0.0268(6) 0.0449(8) -0.0018(5) 0.0048(6) -0.0035(5)
C8 0.0444(11) 0.0223(8) 0.0515(12) 0.0006(8) 0.0218(9) -0.0002(8)
C9 0.0325(10) 0.0235(8) 0.0415(10) -0.0045(7) 0.0133(8) -0.0013(7)
C10 0.0317(9) 0.0216(8) 0.0251(8) -0.0021(6) 0.0084(7) 0.0011(6)
C12 0.0748(17) 0.0464(12) 0.0341(11) 0.0117(9) 0.0090(11) 0.0110(12)
C13 0.0399(11) 0.0356(10) 0.0485(12) 0.0014(9) 0.0163(9) 0.0081(8)
C14 0.0290(9) 0.0368(10) 0.0372(10) -0.0001(8) 0.0066(8) 0.0032(8)
C15 0.0306(9) 0.0222(8) 0.0296(9) -0.0004(6) 0.0077(7) 0.0006(7)
C16 0.0440(11) 0.0255(9) 0.0319(9) -0.0014(7) 0.0152(8) -0.0014(7)
C17 0.0557(13) 0.0324(10) 0.0287(9) 0.0034(7) 0.0115(9) 0.0036(9)
C18 0.0427(12) 0.0400(11) 0.0323(10) 0.0048(8) 0.0003(8) 0.0093(8)

loop_
_atom_type_symbol
_atom_type_description
_atom_type_scat_dispersion_real
_atom_type_scat_dispersion_imag
_atom_type_scat_source
C C 0.0033 0.0016 'International Tables Vol C Tables 4.2.6.8 and 6.1.1.4'
H H 0.0000 0.0000 'International Tables Vol C Tables 4.2.6.8 and 6.1.1.4'
N N 0.0061 0.0033 'International Tables Vol C Tables 4.2.6.8 and 6.1.1.4'
O O 0.0106 0.0060 'International Tables Vol C Tables 4.2.6.8 and 6.1.1.4'

loop_
_geom_angle_atom_site_label_1
_geom_angle_atom_site_label_2
_geom_angle_atom_site_label_3
_geom_angle
C2 C1 C6 122.31(17)
O2 C2 C1 124.93(17)
O2 C2 C3 115.52(16)
C1 C2 C3 119.54(17)
C2 O2 C12 117.51(17)
O3 C3 C4 125.75(17)
O3 C3 C2 115.38(16)
C4 C3 C2 118.82(16)
C3 O3 C13 117.16(15)
C3 C4 C5 122.01(17)
C6 C5 C4 119.33(16)
C6 C5 C15 125.79(16)
C4 C5 C15 114.87(16)
C5 C6 C1 117.88(16)
C5 C6 C8 125.85(17)
C1 C6 C8 116.07(16)
O1 C7 N1 122.37(17)
O1 C7 C10 120.09(16)
N1 C7 C10 117.49(15)
C7 N1 C9 123.92(17)
C6 C8 C9 117.52(16)
N1 C9 C8 113.23(16)
C16 C10 C15 119.49(17)
C16 C10 C7 117.63(17)
C15 C10 C7 122.85(16)
C15 C14 C18 121.07(19)
C14 C15 C10 118.37(17)
C14 C15 C5 119.20(17)
C10 C15 C5 121.90(15)
C17 C16 C10 121.1(2)
C18 C17 C16 119.68(19)
C17 C18 C14 120.33(19)

loop_
_geom_bond_atom_site_label_1
_geom_bond_atom_site_label_2
_geom_bond_distance
C1 C2 1.373(3)
C1 C6 1.414(3)
C2 O2 1.363(2)
C2 C3 1.409(3)
O2 C12 1.419(3)
C3 O3 1.365(2)
C3 C4 1.374(3)
O3 C13 1.423(2)
C4 C5 1.411(3)
C5 C6 1.396(3)
C5 C15 1.498(3)
C6 C8 1.510(3)
C7 O1 1.243(2)
C7 N1 1.336(2)
C7 C10 1.496(2)
N1 C9 1.456(2)
C8 C9 1.521(3)
C10 C16 1.398(3)
C10 C15 1.407(3)
C14 C15 1.390(3)
C14 C18 1.392(3)
C16 C17 1.377(3)
C17 C18 1.371(3)

loop_
_geom_hbond_atom_site_label_D
_geom_hbond_atom_site_label_H
_geom_hbond_atom_site_label_A
_geom_hbond_distance_DH
_geom_hbond_distance_HA
_geom_hbond_distance_DA
_geom_hbond_angle_DHA
_geom_hbond_site_symmetry_A
C17 H17 O2 0.94 2.50 3.381(3) 155.7 4_566
C9 H9B O1 0.98 2.58 3.414(3) 142.7 1_565
N1 H01 O1 0.88(3) 2.07(3) 2.927(3) 162(2) 3_565

loop_
_platon_squeeze_void_nr
_platon_squeeze_void_average_x
_platon_squeeze_void_average_y
_platon_squeeze_void_average_z
_platon_squeeze_void_volume
_platon_squeeze_void_count_electrons
_platon_squeeze_void_content
1 0.000 -0.051 0.250 258 102 ' '
2 0.000 -0.046 0.750 258 102 ' '
